data_2209791
loop_
_publ_author_name
'L\"orinc, \<Stefan'
'Koman, Marian'
'Meln\'ik, Milan'
'Maroszova Jaroslava'

_publ_section_title Bis(mefenamato-\k<i>O</i>)bis(methanol-\k<i>O</i>)bis(pyridine-\k<i>N</i>)copper(II)
_journal_coeditor_code CI2086
_journal_issue 8
_journal_name_full 'Acta Crystallographica Section E'
_journal_page_first m1938
_journal_page_last m1939
_journal_paper_doi 10.1107/S1600536806027607
_journal_volume 62
_journal_year 2006
_chemical_formula_iupac '[Cu (C15 H14 N O2)2 (C5 H5 N)2 (C H4 O)2]'
_chemical_formula_moiety 'C42 H46 Cu N4 O6'
_chemical_formula_sum 'C42 H46 Cu N4 O6'
_chemical_formula_weight 766.40
_chemical_name_systematic
;
Bis(mefenamato-\kO)bis(methanol-\kO)bis(pyridine-\kN)copper(II)
;
_space_group_IT_number 2
_symmetry_cell_setting triclinic
_symmetry_space_group_name_Hall '-P 1'
_symmetry_space_group_name_H-M 'P -1'
_atom_sites_solution_hydrogens geom
_atom_sites_solution_primary direct
_atom_sites_solution_secondary difmap
_cell_angle_alpha 101.09(3)
_cell_angle_beta 90.35(3)
_cell_angle_gamma 90.55(3)
_cell_formula_units_Z 1
_cell_length_a 7.544(2)
_cell_length_b 8.448(2)
_cell_length_c 14.865(3)
_cell_measurement_reflns_used 2543
_cell_measurement_temperature 100(2)
_cell_measurement_theta_max 28.68
_cell_measurement_theta_min 3.63
_cell_volume 929.6(4)
_computing_cell_refinement 'KM-4 CCD System Software'
_computing_data_collection 'KM-4-CCD System Software (Kuma Diffraction, 1998)'
_computing_data_reduction 'KM-4 CCD System Software'
_computing_molecular_graphics 'ORTEP (Johnson, 1965)'
_computing_publication_material 'WinGX (Farrugia, 1999)'
_computing_structure_refinement 'SHELXL97 (Sheldrick, 1997)'
_computing_structure_solution 'SHELXS86 (Sheldrick, 1985)'
_diffrn_ambient_temperature 100(2)
_diffrn_measured_fraction_theta_full 0.960
_diffrn_measured_fraction_theta_max 0.860
_diffrn_measurement_device_type 'Kuma KM-4 CCD area-detector'
_diffrn_measurement_method \w
_diffrn_radiation_monochromator graphite
_diffrn_radiation_source 'fine-focus sealed tube'
_diffrn_radiation_type MoK\a
_diffrn_radiation_wavelength 0.71073
_diffrn_reflns_av_R_equivalents 0.0231
_diffrn_reflns_av_sigmaI/netI 0.0407
_diffrn_reflns_limit_h_max 9
_diffrn_reflns_limit_h_min -7
_diffrn_reflns_limit_k_max 11
_diffrn_reflns_limit_k_min -11
_diffrn_reflns_limit_l_max 19
_diffrn_reflns_limit_l_min -19
_diffrn_reflns_number 6505
_diffrn_reflns_theta_full 25.00
_diffrn_reflns_theta_max 28.68
_diffrn_reflns_theta_min 3.63
_diffrn_standards_number 0
_exptl_absorpt_coefficient_mu 0.642
_exptl_absorpt_correction_T_max 0.937
_exptl_absorpt_correction_T_min 0.905
_exptl_absorpt_correction_type refdelf
_exptl_absorpt_process_details '(Parkin <i>et al.</i>,  1995)'
_exptl_crystal_colour blue
_exptl_crystal_density_diffrn 1.369
_exptl_crystal_density_method 'not measured'
_exptl_crystal_description Prism
_exptl_crystal_F_000 403
_exptl_crystal_size_max 0.30
_exptl_crystal_size_mid 0.20
_exptl_crystal_size_min 0.10
_refine_diff_density_max 0.368
_refine_diff_density_min -0.285
_refine_ls_extinction_method none
_refine_ls_goodness_of_fit_ref 0.966
_refine_ls_hydrogen_treatment constr
_refine_ls_matrix_type full
_refine_ls_number_parameters 241
_refine_ls_number_reflns 4124
_refine_ls_number_restraints 0
_refine_ls_restrained_S_all 0.966
_refine_ls_R_factor_all 0.0457
_refine_ls_R_factor_gt 0.0351
_refine_ls_shift/su_max 0.001
_refine_ls_shift/su_mean 0.001
_refine_ls_structure_factor_coef Fsqd
_refine_ls_weighting_details 'calc w = 1/[\s^2^(Fo^2^)+(0.0568P)^2^] where P=(Fo^2^+2Fc^2^)/3'
_refine_ls_weighting_scheme calc
_refine_ls_wR_factor_gt 0.0865
_refine_ls_wR_factor_ref 0.0923
_reflns_number_gt 3423
_reflns_number_total 4124
_reflns_threshold_expression I>2\s(I)
_cod_data_source_file ci2086.cif
_cod_data_source_block I
_cod_depositor_comments
;
The following automatic conversions were performed:
'_symmetry_cell_setting' value 'Triclinic' changed to 'triclinic'
according to '/home/saulius/struct/CIF-dictionaries/cif_core.dic'
dictionary named 'cif_core.dic' version 2.4.1 from
2010-06-29.

'_geom_bond_publ_flag' value 'Y' changed to 'y' according to
'/home/saulius/struct/CIF-dictionaries/cif_core.dic' dictionary named
'cif_core.dic' version 2.4.1 from 2010-06-29 (3
times).

'_geom_angle_publ_flag' value 'Y' changed to 'y' according to
'/home/saulius/struct/CIF-dictionaries/cif_core.dic' dictionary named
'cif_core.dic' version 2.4.1 from 2010-06-29 (2 times).

Automatic conversion script
Id: cif_fix_enum 1527 2010-12-29 10:47:43Z saulius 

The following automatic conversions were performed:

'_symmetry_cell_setting' value 'Triclinic' changed to 'triclinic'
according to /home/saulius/struct/CIF-dictionaries/cif_core.dic
dictionary named 'cif_core.dic' version 2.4.1 from
2010-06-29.

'_geom_bond_publ_flag' value 'Y' changed to 'y'
according to /home/saulius/struct/CIF-dictionaries/cif_core.dic
dictionary named 'cif_core.dic' version 2.4.1 from 2010-06-29 (3
times).

'_geom_angle_publ_flag' value 'Y' changed to 'y' according
to /home/saulius/struct/CIF-dictionaries/cif_core.dic dictionary
named 'cif_core.dic' version 2.4.1 from 2010-06-29 (2 times).

Automatic conversion script
Id: cif_fix_values 1715 2011-07-08 13:25:40Z adriana 
;
_cod_database_code 2209791
_cod_database_fobs_code 2209791

loop_
_symmetry_equiv_pos_as_xyz
'x, y, z'
'-x, -y, -z'

loop_
_atom_site_type_symbol
_atom_site_label
_atom_site_fract_x
_atom_site_fract_y
_atom_site_fract_z
_atom_site_U_iso_or_equiv
_atom_site_adp_type
_atom_site_calc_flag
_atom_site_refinement_flags
_atom_site_occupancy
Cu Cu1 0.0000 0.0000 0.0000 0.02267(10) Uani d S 1
O O1 0.06457(16) 0.00028(15) 0.12916(8) 0.0253(3) Uani d . 1
O O2 0.33429(17) -0.10753(16) 0.11277(8) 0.0298(3) Uani d . 1
O O3 0.28116(18) -0.10978(18) -0.06455(9) 0.0346(3) Uani d . 1
N N1 0.10964(19) 0.21837(18) 0.01189(10) 0.0233(3) Uani d . 1
N N2 0.45758(19) -0.22011(18) 0.25643(9) 0.0245(3) Uani d . 1
H H2N 0.4478 -0.2386 0.1977 0.079 Uiso d R 1
C C1 0.2088(3) 0.2546(2) -0.05603(12) 0.0281(4) Uani d . 1
H H1 0.2263 0.1753 -0.1079 0.050 Uiso calc . 1
C C2 0.2857(3) 0.4042(2) -0.05211(14) 0.0336(4) Uani d . 1
H H2 0.3547 0.4255 -0.1002 0.050 Uiso d R 1
C C3 0.2593(3) 0.5228(2) 0.02457(14) 0.0338(4) Uani d . 1
H H3 0.3094 0.6250 0.0286 0.050 Uiso d R 1
C C4 0.1565(3) 0.4865(2) 0.09475(13) 0.0320(4) Uani d . 1
H H4 0.1366 0.5643 0.1471 0.050 Uiso d R 1
C C5 0.0841(2) 0.3342(2) 0.08662(12) 0.0264(4) Uani d . 1
H H5 0.0157 0.3104 0.1342 0.050 Uiso d R 1
C C11 0.2078(2) -0.04673(19) 0.16045(11) 0.0198(3) Uani d . 1
C C12 0.2202(2) -0.02482(19) 0.26333(11) 0.0180(3) Uani d . 1
C C13 0.1079(2) 0.0841(2) 0.31699(12) 0.0226(3) Uani d . 1
H H13 0.0260 0.1401 0.2885 0.050 Uiso d R 1
C C14 0.1147(2) 0.1112(2) 0.41179(12) 0.0275(4) Uani d . 1
H H14 0.0397 0.1854 0.4465 0.050 Uiso d R 1
C C15 0.2351(2) 0.0257(2) 0.45444(11) 0.0263(4) Uani d . 1
H H15 0.2400 0.0424 0.5181 0.050 Uiso d R 1
C C16 0.3476(2) -0.0831(2) 0.40336(11) 0.0227(4) Uani d . 1
H H16 0.4267 -0.1396 0.4332 0.050 Uiso d R 1
C C17 0.3446(2) -0.1107(2) 0.30710(11) 0.0187(3) Uani d . 1
C C18 0.5898(2) -0.3043(2) 0.29719(11) 0.0227(4) Uani d . 1
C C19 0.5449(2) -0.4425(2) 0.33133(11) 0.0223(3) Uani d . 1
C C20 0.6799(2) -0.5238(2) 0.36949(12) 0.0259(4) Uani d . 1
C C21 0.8535(2) -0.4654(2) 0.37154(12) 0.0294(4) Uani d . 1
H H21 0.9423 -0.5192 0.3968 0.050 Uiso d R 1
C C22 0.8963(2) -0.3289(2) 0.33764(13) 0.0298(4) Uani d . 1
H H22 1.0131 -0.2922 0.3392 0.050 Uiso d R 1
C C23 0.7642(2) -0.2477(2) 0.30073(12) 0.0265(4) Uani d . 1
H H23 0.7918 -0.1550 0.2784 0.050 Uiso d R 1
C C24 0.3574(2) -0.5061(2) 0.32740(14) 0.0319(4) Uani d . 1
H H241 0.2839 -0.4417 0.2960 0.050 Uiso d R 1
H H242 0.3144 -0.5008 0.3885 0.050 Uiso d R 1
H H243 0.3544 -0.6160 0.2951 0.050 Uiso d R 1
C C25 0.6350(3) -0.6728(3) 0.40736(15) 0.0369(5) Uani d . 1
H H251 0.7394 -0.7092 0.4342 0.050 Uiso d R 1
H H252 0.5919 -0.7563 0.3588 0.050 Uiso d R 1
H H253 0.5454 -0.6475 0.4533 0.050 Uiso d R 1
C C26 0.3780(3) -0.1960(3) -0.13714(15) 0.0426(5) Uani d . 1
H H261 0.3883 -0.1333 -0.1844 0.050 Uiso d R 1
H H262 0.3180 -0.2960 -0.1613 0.050 Uiso d R 1
H H263 0.4940 -0.2176 -0.1159 0.050 Uiso d R 1
H H31 0.3275 -0.1122 -0.0098 0.050 Uiso d R 1

loop_
_atom_site_aniso_label
_atom_site_aniso_U_11
_atom_site_aniso_U_22
_atom_site_aniso_U_33
_atom_site_aniso_U_12
_atom_site_aniso_U_13
_atom_site_aniso_U_23
Cu1 0.02865(18) 0.02322(17) 0.01751(15) -0.00048(12) -0.00810(12) 0.00761(12)
O1 0.0287(6) 0.0300(7) 0.0183(6) 0.0010(5) -0.0082(5) 0.0082(5)
O2 0.0374(7) 0.0367(7) 0.0149(6) 0.0113(6) -0.0014(5) 0.0032(5)
O3 0.0378(8) 0.0468(8) 0.0207(6) 0.0167(6) 0.0010(5) 0.0096(6)
N1 0.0271(8) 0.0245(7) 0.0187(7) 0.0025(6) -0.0043(6) 0.0055(6)
N2 0.0280(8) 0.0304(8) 0.0153(6) 0.0110(6) -0.0027(6) 0.0041(6)
C1 0.0347(10) 0.0258(9) 0.0232(9) 0.0033(8) 0.0022(7) 0.0032(7)
C2 0.0390(11) 0.0307(10) 0.0322(10) -0.0016(8) 0.0038(8) 0.0084(9)
C3 0.0427(11) 0.0231(9) 0.0353(10) -0.0047(8) -0.0086(9) 0.0054(8)
C4 0.0407(11) 0.0271(10) 0.0257(9) 0.0033(8) -0.0097(8) -0.0014(8)
C5 0.0333(10) 0.0279(9) 0.0174(8) 0.0031(7) -0.0045(7) 0.0027(7)
C11 0.0286(9) 0.0147(8) 0.0166(7) -0.0039(6) -0.0076(7) 0.0050(6)
C12 0.0189(8) 0.0209(8) 0.0150(7) -0.0019(6) -0.0035(6) 0.0056(6)
C13 0.0225(8) 0.0243(8) 0.0218(8) 0.0022(7) -0.0042(7) 0.0066(7)
C14 0.0258(9) 0.0338(10) 0.0227(8) 0.0092(7) 0.0008(7) 0.0043(8)
C15 0.0267(9) 0.0382(11) 0.0142(7) 0.0053(8) -0.0008(7) 0.0049(7)
C16 0.0207(8) 0.0312(9) 0.0173(8) 0.0040(7) -0.0043(6) 0.0077(7)
C17 0.0196(8) 0.0207(8) 0.0159(7) -0.0008(6) -0.0022(6) 0.0042(6)
C18 0.0236(8) 0.0284(9) 0.0153(7) 0.0082(7) -0.0019(6) 0.0017(7)
C19 0.0205(8) 0.0276(9) 0.0183(8) 0.0049(7) -0.0001(6) 0.0028(7)
C20 0.0280(9) 0.0280(9) 0.0224(8) 0.0088(7) 0.0020(7) 0.0062(7)
C21 0.0233(9) 0.0395(11) 0.0259(9) 0.0116(8) -0.0016(7) 0.0073(8)
C22 0.0194(8) 0.0422(11) 0.0278(9) 0.0022(8) -0.0013(7) 0.0064(9)
C23 0.0297(9) 0.0296(9) 0.0207(8) 0.0034(7) 0.0003(7) 0.0059(7)
C24 0.0259(9) 0.0356(11) 0.0350(10) 0.0021(8) -0.0034(8) 0.0088(9)
C25 0.0368(11) 0.0373(11) 0.0408(11) 0.0097(9) 0.0016(9) 0.0177(9)
C26 0.0571(14) 0.0353(11) 0.0338(11) 0.0005(10) 0.0117(10) 0.0025(9)

loop_
_atom_type_symbol
_atom_type_description
_atom_type_scat_dispersion_real
_atom_type_scat_dispersion_imag
_atom_type_scat_source
C C 0.0030 0.0020 'International Tables Vol C Tables 4.2.6.8 and 6.1.1.4'
H H 0.0000 0.0000 'International Tables Vol C Tables 4.2.6.8 and 6.1.1.4'
N N 0.0060 0.0030 'International Tables Vol C Tables 4.2.6.8 and 6.1.1.4'
O O 0.0110 0.0060 'International Tables Vol C Tables 4.2.6.8 and 6.1.1.4'
Cu Cu 0.3200 1.2650 'International Tables Vol C Tables 4.2.6.8 and 6.1.1.4'

loop_
_geom_angle_atom_site_label_1
_geom_angle_atom_site_label_2
_geom_angle_atom_site_label_3
_geom_angle_site_symmetry_1
_geom_angle_site_symmetry_3
_geom_angle
_geom_angle_publ_flag
O1 Cu1 O1 2 . 180 y
O1 Cu1 N1 2 2 89.33(6) ?
O1 Cu1 N1 . 2 90.67(6) y
O1 Cu1 N1 2 . 90.67(6) ?
O1 Cu1 N1 . . 89.33(6) y
O3 Cu1 N1 . . 87.43(6) y
N1 Cu1 N1 2 . 180 y
C11 O1 Cu1 . . 128.17(12) ?
C26 O3 H31 . . 113.7 ?
C1 N1 C5 . . 118.23(16) ?
C1 N1 Cu1 . . 120.17(12) ?
C5 N1 Cu1 . . 121.58(13) ?
C17 N2 C18 . . 122.96(13) ?
C17 N2 H2N . . 118.5 ?
C18 N2 H2N . . 118.5 ?
N1 C1 C2 . . 122.69(17) ?
N1 C1 H1 . . 118.7 ?
C2 C1 H1 . . 118.7 ?
C1 C2 C3 . . 118.98(18) ?
C1 C2 H2 . . 120.7 ?
C3 C2 H2 . . 120.3 ?
C2 C3 C4 . . 118.65(18) ?
C2 C3 H3 . . 120.5 ?
C4 C3 H3 . . 120.8 ?
C5 C4 C3 . . 119.41(18) ?
C5 C4 H4 . . 120.3 ?
C3 C4 H4 . . 120.3 ?
N1 C5 C4 . . 122.04(17) ?
N1 C5 H5 . . 119.0 ?
C4 C5 H5 . . 119.0 ?
O2 C11 O1 . . 124.98(15) ?
O2 C11 C12 . . 119.42(14) ?
O1 C11 C12 . . 115.60(15) ?
C13 C12 C17 . . 119.11(14) ?
C13 C12 C11 . . 119.06(14) ?
C17 C12 C11 . . 121.82(14) ?
C14 C13 C12 . . 121.78(16) ?
C14 C13 H13 . . 119.0 ?
C12 C13 H13 . . 119.2 ?
C13 C14 C15 . . 118.99(16) ?
C13 C14 H14 . . 120.5 ?
C15 C14 H14 . . 120.5 ?
C16 C15 C14 . . 120.63(15) ?
C16 C15 H15 . . 119.7 ?
C14 C15 H15 . . 119.6 ?
C15 C16 C17 . . 121.28(15) ?
C15 C16 H16 . . 119.3 ?
C17 C16 H16 . . 119.4 ?
N2 C17 C16 . . 120.91(15) ?
N2 C17 C12 . . 120.90(14) ?
C16 C17 C12 . . 118.19(15) ?
C23 C18 C19 . . 120.89(15) ?
C23 C18 N2 . . 118.69(16) ?
C19 C18 N2 . . 120.41(16) ?
C18 C19 C20 . . 118.64(16) ?
C18 C19 C24 . . 121.60(15) ?
C20 C19 C24 . . 119.76(16) ?
C21 C20 C19 . . 119.34(17) ?
C21 C20 C25 . . 120.87(16) ?
C19 C20 C25 . . 119.80(17) ?
C22 C21 C20 . . 121.51(16) ?
C22 C21 H21 . . 119.3 ?
C20 C21 H21 . . 119.2 ?
C21 C22 C23 . . 119.47(17) ?
C21 C22 H22 . . 120.3 ?
C23 C22 H22 . . 120.2 ?
C22 C23 C18 . . 120.14(17) ?
C22 C23 H23 . . 120.0 ?
C18 C23 H23 . . 119.9 ?
C19 C24 H241 . . 109.3 ?
C19 C24 H242 . . 109.6 ?
H241 C24 H242 . . 109.5 ?
C19 C24 H243 . . 109.5 ?
H241 C24 H243 . . 109.5 ?
H242 C24 H243 . . 109.5 ?
C20 C25 H251 . . 109.4 ?
C20 C25 H252 . . 109.6 ?
H251 C25 H252 . . 109.5 ?
C20 C25 H253 . . 109.4 ?
H251 C25 H253 . . 109.5 ?
H252 C25 H253 . . 109.5 ?
O3 C26 H261 . . 109.2 ?
O3 C26 H262 . . 109.5 ?
H261 C26 H262 . . 109.5 ?
O3 C26 H263 . . 109.7 ?
H261 C26 H263 . . 109.5 ?
H262 C26 H263 . . 109.5 ?

loop_
_geom_bond_atom_site_label_1
_geom_bond_atom_site_label_2
_geom_bond_site_symmetry_2
_geom_bond_distance
_geom_bond_publ_flag
Cu1 O1 2 1.9780(10) ?
Cu1 O1 . 1.9780(10) y
Cu1 N1 2 1.991(2) ?
Cu1 N1 . 1.991(2) y
Cu1 O3 . 2.449(2) y
O1 C11 . 1.271(2) ?
O2 C11 . 1.247(2) ?
O3 C26 . 1.395(2) ?
O3 H31 . 0.89 ?
N1 C1 . 1.340(2) ?
N1 C5 . 1.348(2) ?
N2 C17 . 1.379(2) ?
N2 C18 . 1.428(2) ?
N2 H2N . 0.86 ?
C1 C2 . 1.377(3) ?
C1 H1 . 0.93 ?
C2 C3 . 1.382(3) ?
C2 H2 . 0.93 ?
C3 C4 . 1.383(3) ?
C3 H3 . 0.93 ?
C4 C5 . 1.377(3) ?
C4 H4 . 0.93 ?
C5 H5 . 0.93 ?
C11 C12 . 1.507(2) ?
C12 C13 . 1.393(2) ?
C12 C17 . 1.421(2) ?
C13 C14 . 1.384(2) ?
C13 H13 . 0.93 ?
C14 C15 . 1.390(2) ?
C14 H14 . 0.93 ?
C15 C16 . 1.376(2) ?
C15 H15 . 0.93 ?
C16 C17 . 1.405(2) ?
C16 H16 . 0.93 ?
C18 C23 . 1.392(3) ?
C18 C19 . 1.399(3) ?
C19 C20 . 1.410(2) ?
C19 C24 . 1.504(3) ?
C20 C21 . 1.393(3) ?
C20 C25 . 1.511(3) ?
C21 C22 . 1.381(3) ?
C21 H21 . 0.93 ?
C22 C23 . 1.384(3) ?
C22 H22 . 0.93 ?
C23 H23 . 0.93 ?
C24 H241 . 0.96 ?
C24 H242 . 0.96 ?
C24 H243 . 0.96 ?
C25 H251 . 0.96 ?
C25 H252 . 0.96 ?
C25 H253 . 0.96 ?
C26 H261 . 0.96 ?
C26 H262 . 0.96 ?
C26 H263 . 0.96 ?

loop_
_geom_hbond_atom_site_label_D
_geom_hbond_atom_site_label_H
_geom_hbond_atom_site_label_A
_geom_hbond_distance_DH
_geom_hbond_distance_HA
_geom_hbond_distance_DA
_geom_hbond_angle_DHA
O3 H31 O2 0.89 1.81 2.660(2) 158
N2 H2N O2 0.86 2.02 2.665(2) 131
